data_4518119
loop_
_publ_author_name
'Takaya, Jun'
'Ogawa, Koki'
'Nakaya, Ryota'
'Iwasawa, Nobuharu'

_publ_section_title
;
 Rhodium-Catalyzed Chemoselective Hydrosilylation of Nitriles to an Imine
 Oxidation Level Enabled by a Pincer-type Group 13 Metallylene Ligand
;
_journal_issue 20
_journal_name_full 'ACS Catalysis'
_journal_page_first 12223
_journal_page_last 12228
_journal_paper_doi 10.1021/acscatal.0c02779
_journal_volume 10
_journal_year 2020
_chemical_formula_moiety 'C39H29N3P2AlCl4Rh, 2(C3H7NO), 2(CH4O)'
_chemical_formula_sum 'C47 H51 Al Cl4 N5 O4 P2 Rh'
_chemical_formula_weight 1083.55
_space_group_crystal_system monoclinic
_space_group_IT_number 14
_space_group_name_Hall '-P 2yn'
_space_group_name_H-M_alt 'P 1 21/n 1'
_atom_sites_solution_hydrogens geom
_atom_sites_solution_primary direct
_atom_sites_solution_secondary difmap
_audit_creation_method SHELXL-2014/7
_cell_angle_alpha 90
_cell_angle_beta 111.781(3)
_cell_angle_gamma 90
_cell_formula_units_Z 4
_cell_length_a 15.4262(3)
_cell_length_b 17.0323(3)
_cell_length_c 19.6403(4)
_cell_measurement_reflns_used 31110
_cell_measurement_temperature 123(2)
_cell_measurement_theta_max 31.2770
_cell_measurement_theta_min 2.4660
_cell_volume 4791.96(19)
_computing_cell_refinement 'CrysAlisPro 1.171.38.46 (Rigaku OD, 2015)'
_computing_data_collection 'CrysAlisPro 1.171.38.46 (Rigaku OD, 2015)'
_computing_data_reduction 'CrysAlisPro 1.171.38.46 (Rigaku OD, 2015)'
_computing_molecular_graphics Yadokari-XG
_computing_publication_material Yadokari-XG
_computing_structure_refinement 'SHELXL-2014/7 (Sheldrick, 2014)'
_computing_structure_solution Sir-2014
_diffrn_ambient_temperature 123(2)
_diffrn_detector_area_resol_mean 28.5714
_diffrn_measured_fraction_theta_full 0.999
_diffrn_measured_fraction_theta_max 0.937
_diffrn_measurement_device_type 'Rigaku Saturn724+ (4x4 bin mode)'
_diffrn_measurement_method dtprofit.ref
_diffrn_radiation_type MoK\a
_diffrn_radiation_wavelength 0.71073
_diffrn_reflns_av_R_equivalents 0.0489
_diffrn_reflns_av_unetI/netI 0.0404
_diffrn_reflns_Laue_measured_fraction_full 0.999
_diffrn_reflns_Laue_measured_fraction_max 0.937
_diffrn_reflns_limit_h_max 21
_diffrn_reflns_limit_h_min -22
_diffrn_reflns_limit_k_max 24
_diffrn_reflns_limit_k_min -24
_diffrn_reflns_limit_l_max 28
_diffrn_reflns_limit_l_min -26
_diffrn_reflns_number 67451
_diffrn_reflns_point_group_measured_fraction_full 0.999
_diffrn_reflns_point_group_measured_fraction_max 0.937
_diffrn_reflns_theta_full 25.242
_diffrn_reflns_theta_max 31.225
_diffrn_reflns_theta_min 1.858
_diffrn_source 'rotating anode X-ray generator'
_exptl_absorpt_coefficient_mu 0.714
_exptl_absorpt_correction_T_max 1.0000
_exptl_absorpt_correction_T_min 0.60592
_exptl_absorpt_correction_type multi-scan
_exptl_absorpt_process_details
;
CrysAlisPro 1.171.38.46 (Rigaku Oxford Diffraction, 2015)
Empirical absorption correction using spherical harmonics,
 implemented in SCALE3 ABSPACK scaling algorithm.
;
_exptl_crystal_colour yellow
_exptl_crystal_density_diffrn 1.502
_exptl_crystal_description prism
_exptl_crystal_F_000 2224
_exptl_crystal_size_max 0.44
_exptl_crystal_size_mid 0.24
_exptl_crystal_size_min 0.04
_refine_diff_density_max 1.556
_refine_diff_density_min -0.807
_refine_diff_density_rms 0.106
_refine_ls_extinction_method none
_refine_ls_goodness_of_fit_ref 1.107
_refine_ls_hydrogen_treatment constr
_refine_ls_matrix_type full
_refine_ls_number_parameters 585
_refine_ls_number_reflns 14609
_refine_ls_number_restraints 0
_refine_ls_restrained_S_all 1.107
_refine_ls_R_factor_all 0.0667
_refine_ls_R_factor_gt 0.0494
_refine_ls_shift/su_max 0.000
_refine_ls_shift/su_mean 0.000
_refine_ls_structure_factor_coef Fsqd
_refine_ls_weighting_details 'w=1/[\s^2^(Fo^2^)+(0.0469P)^2^+10.1745P] where P=(Fo^2^+2Fc^2^)/3'
_refine_ls_weighting_scheme calc
_refine_ls_wR_factor_gt 0.1201
_refine_ls_wR_factor_ref 0.1278
_reflns_Friedel_coverage 0.000
_reflns_number_gt 11782
_reflns_number_total 14609
_reflns_threshold_expression 'I > 2\s(I)'
_cod_data_source_file cs0c02779_si_002.cif
_cod_data_source_block 2-Al
_cod_depositor_comments 'Adding full bibliography for 4518119--4518122.cif.'
_cod_original_cell_volume 4791.95(18)
_cod_original_sg_symbol_H-M 'P 21/n'
_cod_database_code 4518119
_shelx_shelxl_version_number 2014/7
_shelx_space_group_comment
;
The symmetry employed for this shelxl refinement is uniquely defined
by the following loop, which should always be used as a source of
symmetry information in preference to the above space-group names.
They are only intended as comments.
;
_shelx_estimated_absorpt_t_min 0.932
_shelx_estimated_absorpt_t_max 0.965

loop_
_space_group_symop_operation_xyz
'x, y, z'
'-x+1/2, y+1/2, -z+1/2'
'-x, -y, -z'
'x-1/2, -y-1/2, z-1/2'

loop_
_atom_site_label
_atom_site_type_symbol
_atom_site_fract_x
_atom_site_fract_y
_atom_site_fract_z
_atom_site_U_iso_or_equiv
_atom_site_adp_type
_atom_site_occupancy
_atom_site_site_symmetry_order
_atom_site_calc_flag
_atom_site_refinement_flags_posn
_atom_site_refinement_flags_adp
_atom_site_refinement_flags_occupancy
_atom_site_disorder_assembly
_atom_site_disorder_group
Rh1 Rh 0.22346(2) 0.24067(2) 0.34513(2) 0.01706(6) Uani 1 1 d . . . . .
Al1 Al 0.37807(6) 0.19618(5) 0.42202(4) 0.01794(16) Uani 1 1 d . . . . .
Cl1 Cl 0.18501(5) 0.36100(4) 0.28798(4) 0.02492(15) Uani 1 1 d . . . . .
Cl2 Cl 0.24213(5) 0.11500(4) 0.39833(4) 0.02129(13) Uani 1 1 d . . . . .
Cl3 Cl 0.46862(5) 0.29654(4) 0.42498(4) 0.02523(15) Uani 1 1 d . . . . .
P1 P 0.21148(5) 0.29277(4) 0.44935(4) 0.01789(14) Uani 1 1 d . . . . .
P2 P 0.24561(5) 0.18452(4) 0.24605(4) 0.01838(14) Uani 1 1 d . . . . .
N1 N 0.36938(16) 0.21261(14) 0.52192(12) 0.0183(4) Uani 1 1 d . . . . .
N2 N 0.47957(16) 0.12928(14) 0.48445(12) 0.0181(4) Uani 1 1 d . . . . .
N3 N 0.40640(16) 0.12890(14) 0.34693(12) 0.0183(4) Uani 1 1 d . . . . .
C1 C 0.30015(19) 0.25137(16) 0.53254(15) 0.0197(5) Uani 1 1 d . . . . .
C2 C 0.2988(2) 0.25969(18) 0.60323(15) 0.0229(6) Uani 1 1 d . . . . .
H1 H 0.2500 0.2879 0.6108 0.027 Uiso 1 1 calc R U . . .
C3 C 0.3702(2) 0.22578(19) 0.66197(16) 0.0251(6) Uani 1 1 d . . . . .
H2 H 0.3708 0.2311 0.7103 0.030 Uiso 1 1 calc R U . . .
C4 C 0.4400(2) 0.18460(17) 0.65009(15) 0.0221(6) Uani 1 1 d . . . . .
H3 H 0.4883 0.1603 0.6897 0.027 Uiso 1 1 calc R U . . .
C5 C 0.43840(19) 0.17930(16) 0.57929(14) 0.0184(5) Uani 1 1 d . . . . .
C6 C 0.50554(19) 0.13506(16) 0.55767(14) 0.0180(5) Uani 1 1 d . . . . .
C7 C 0.5876(2) 0.10032(17) 0.60373(16) 0.0226(6) Uani 1 1 d . . . . .
H4 H 0.6069 0.1048 0.6555 0.027 Uiso 1 1 calc R U . . .
C8 C 0.6410(2) 0.05899(18) 0.57268(16) 0.0246(6) Uani 1 1 d . . . . .
H5 H 0.6978 0.0354 0.6035 0.030 Uiso 1 1 calc R U . . .
C9 C 0.61243(19) 0.05165(17) 0.49678(16) 0.0220(6) Uani 1 1 d . . . . .
H6 H 0.6480 0.0224 0.4751 0.026 Uiso 1 1 calc R U . . .
C10 C 0.53014(19) 0.08864(17) 0.45407(15) 0.0191(5) Uani 1 1 d . . . . .
C11 C 0.48587(19) 0.08582(17) 0.37361(15) 0.0195(5) Uani 1 1 d . . . . .
C12 C 0.5159(2) 0.04031(18) 0.32865(16) 0.0217(5) Uani 1 1 d . . . . .
H7 H 0.5729 0.0119 0.3480 0.026 Uiso 1 1 calc R U . . .
C13 C 0.4611(2) 0.03684(19) 0.25413(16) 0.0244(6) Uani 1 1 d . . . . .
H8 H 0.4802 0.0060 0.2219 0.029 Uiso 1 1 calc R U . . .
C14 C 0.3784(2) 0.07890(19) 0.22750(16) 0.0242(6) Uani 1 1 d . . . . .
H9 H 0.3395 0.0761 0.1771 0.029 Uiso 1 1 calc R U . . .
C15 C 0.35291(19) 0.12515(17) 0.27531(15) 0.0188(5) Uani 1 1 d . . . . .
C16 C 0.2287(2) 0.39707(17) 0.47062(15) 0.0210(5) Uani 1 1 d . . . . .
C17 C 0.2898(2) 0.43902(18) 0.44728(16) 0.0239(6) Uani 1 1 d . . . . .
H10 H 0.3199 0.4139 0.4188 0.029 Uiso 1 1 calc R U . . .
C18 C 0.3068(2) 0.51786(19) 0.46577(17) 0.0299(7) Uani 1 1 d . . . . .
H11 H 0.3482 0.5466 0.4494 0.036 Uiso 1 1 calc R U . . .
C19 C 0.2641(3) 0.5548(2) 0.50759(19) 0.0345(8) Uani 1 1 d . . . . .
H12 H 0.2752 0.6089 0.5192 0.041 Uiso 1 1 calc R U . . .
C20 C 0.2050(3) 0.5128(2) 0.5326(2) 0.0366(8) Uani 1 1 d . . . . .
H13 H 0.1768 0.5378 0.5624 0.044 Uiso 1 1 calc R U . . .
C21 C 0.1868(2) 0.4338(2) 0.51396(18) 0.0295(7) Uani 1 1 d . . . . .
H14 H 0.1459 0.4050 0.5308 0.035 Uiso 1 1 calc R U . . .
C22 C 0.1001(2) 0.26784(18) 0.45454(16) 0.0217(5) Uani 1 1 d . . . . .
C23 C 0.0218(2) 0.3090(2) 0.40780(17) 0.0264(6) Uani 1 1 d . . . . .
H15 H 0.0295 0.3516 0.3794 0.032 Uiso 1 1 calc R U . . .
C24 C -0.0668(2) 0.2872(2) 0.40319(19) 0.0338(7) Uani 1 1 d . . . . .
H16 H -0.1200 0.3149 0.3716 0.041 Uiso 1 1 calc R U . . .
C25 C -0.0777(2) 0.2246(3) 0.4448(2) 0.0388(8) Uani 1 1 d . . . . .
H17 H -0.1385 0.2100 0.4419 0.047 Uiso 1 1 calc R U . . .
C26 C -0.0009(3) 0.1837(2) 0.4903(2) 0.0370(8) Uani 1 1 d . . . . .
H18 H -0.0089 0.1409 0.5184 0.044 Uiso 1 1 calc R U . . .
C27 C 0.0881(2) 0.2046(2) 0.49519(17) 0.0290(7) Uani 1 1 d . . . . .
H19 H 0.1408 0.1760 0.5262 0.035 Uiso 1 1 calc R U . . .
C28 C 0.2677(2) 0.24459(18) 0.17755(16) 0.0234(6) Uani 1 1 d . . . . .
C29 C 0.2276(3) 0.2323(2) 0.10176(17) 0.0327(7) Uani 1 1 d . . . . .
H20 H 0.1812 0.1931 0.0822 0.039 Uiso 1 1 calc R U . . .
C30 C 0.2563(3) 0.2779(2) 0.0557(2) 0.0438(10) Uani 1 1 d . . . . .
H21 H 0.2286 0.2703 0.0042 0.053 Uiso 1 1 calc R U . . .
C31 C 0.3242(3) 0.3338(2) 0.0837(2) 0.0443(10) Uani 1 1 d . . . . .
H22 H 0.3440 0.3641 0.0515 0.053 Uiso 1 1 calc R U . . .
C32 C 0.3638(3) 0.3465(2) 0.1583(2) 0.0399(8) Uani 1 1 d . . . . .
H23 H 0.4104 0.3857 0.1773 0.048 Uiso 1 1 calc R U . . .
C33 C 0.3357(2) 0.3022(2) 0.20510(19) 0.0330(7) Uani 1 1 d . . . . .
H24 H 0.3629 0.3111 0.2565 0.040 Uiso 1 1 calc R U . . .
C34 C 0.1556(2) 0.11438(18) 0.19707(15) 0.0214(6) Uani 1 1 d . . . . .
C35 C 0.0713(2) 0.1432(2) 0.14709(19) 0.0328(7) Uani 1 1 d . . . . .
H25 H 0.0639 0.1980 0.1373 0.039 Uiso 1 1 calc R U . . .
C36 C -0.0016(2) 0.0925(2) 0.1117(2) 0.0409(9) Uani 1 1 d . . . . .
H26 H -0.0586 0.1123 0.0773 0.049 Uiso 1 1 calc R U . . .
C37 C 0.0084(3) 0.0129(2) 0.1263(2) 0.0392(8) Uani 1 1 d . . . . .
H27 H -0.0418 -0.0219 0.1022 0.047 Uiso 1 1 calc R U . . .
C38 C 0.0919(2) -0.0163(2) 0.17621(19) 0.0325(7) Uani 1 1 d . . . . .
H28 H 0.0987 -0.0710 0.1860 0.039 Uiso 1 1 calc R U . . .
C39 C 0.1652(2) 0.03423(18) 0.21172(16) 0.0245(6) Uani 1 1 d . . . . .
H29 H 0.2221 0.0141 0.2461 0.029 Uiso 1 1 calc R U . . .
Cl4 Cl 0.65255(6) -0.06414(5) 0.24030(5) 0.03291(17) Uani 1 1 d . . . . .
C40 C 0.1583(3) 0.3100(3) 0.8125(2) 0.0465(10) Uani 1 1 d . . . . .
H30 H 0.1562 0.3537 0.7818 0.056 Uiso 1 1 calc R U . . .
O1 O 0.1733(2) 0.3237(2) 0.87680(16) 0.0572(8) Uani 1 1 d . . . . .
N4 N 0.1444(3) 0.2394(2) 0.78142(19) 0.0452(8) Uani 1 1 d . . . . .
C41 C 0.1447(5) 0.1702(3) 0.8234(3) 0.0675(15) Uani 1 1 d . . . . .
H31 H 0.1531 0.1853 0.8736 0.101 Uiso 1 1 calc R U . . .
H32 H 0.1960 0.1358 0.8243 0.101 Uiso 1 1 calc R U . . .
H33 H 0.0852 0.1424 0.8008 0.101 Uiso 1 1 calc R U . . .
C42 C 0.1312(4) 0.2284(3) 0.7054(2) 0.0580(12) Uani 1 1 d . . . . .
H34 H 0.1348 0.2793 0.6833 0.087 Uiso 1 1 calc R U . . .
H35 H 0.0699 0.2048 0.6792 0.087 Uiso 1 1 calc R U . . .
H36 H 0.1801 0.1937 0.7020 0.087 Uiso 1 1 calc R U . . .
C43 C 0.0817(3) 1.0160(3) 0.6749(3) 0.0514(11) Uani 1 1 d . . . . .
H37 H 0.1386 1.0446 0.6908 0.062 Uiso 1 1 calc R U . . .
O2 O 0.0150(3) 1.0449(3) 0.6261(2) 0.0788(12) Uani 1 1 d . . . . .
N5 N 0.0815(2) 0.9484(2) 0.7073(2) 0.0459(8) Uani 1 1 d . . . . .
C44 C 0.1621(3) 0.9186(4) 0.7624(3) 0.0724(17) Uani 1 1 d . . . . .
H38 H 0.1771 0.8670 0.7476 0.109 Uiso 1 1 calc R U . . .
H39 H 0.1510 0.9135 0.8082 0.109 Uiso 1 1 calc R U . . .
H40 H 0.2144 0.9546 0.7699 0.109 Uiso 1 1 calc R U . . .
C45 C -0.0010(3) 0.9009(3) 0.6872(3) 0.0563(12) Uani 1 1 d . . . . .
H41 H -0.0512 0.9258 0.6464 0.084 Uiso 1 1 calc R U . . .
H42 H -0.0202 0.8958 0.7293 0.084 Uiso 1 1 calc R U . . .
H43 H 0.0120 0.8488 0.6721 0.084 Uiso 1 1 calc R U . . .
C46 C 0.0079(4) 0.4201(5) 0.5923(3) 0.082(2) Uani 1 1 d . . . . .
H44 H -0.0077 0.4751 0.5786 0.123 Uiso 1 1 calc R U . . .
H45 H -0.0333 0.3996 0.6159 0.123 Uiso 1 1 calc R U . . .
H46 H -0.0002 0.3891 0.5483 0.123 Uiso 1 1 calc R U . . .
O3 O 0.1002(2) 0.41490(19) 0.64071(16) 0.0514(7) Uani 1 1 d . . . . .
H50 H 0.1119 0.4521 0.6708 0.077 Uiso 1 1 calc R U . . .
C47 C 0.3073(3) 0.5072(3) 0.9461(3) 0.0491(10) Uani 1 1 d . . . . .
H47 H 0.3597 0.5263 0.9339 0.074 Uiso 1 1 calc R U . . .
H48 H 0.2905 0.4541 0.9266 0.074 Uiso 1 1 calc R U . . .
H49 H 0.3255 0.5063 0.9995 0.074 Uiso 1 1 calc R U . . .
O4 O 0.22885(18) 0.55831(16) 0.91457(14) 0.0371(6) Uani 1 1 d . . . . .
H51 H 0.2170 0.5630 0.8694 0.056 Uiso 1 1 calc R U . . .

loop_
_atom_site_aniso_label
_atom_site_aniso_U_11
_atom_site_aniso_U_22
_atom_site_aniso_U_33
_atom_site_aniso_U_23
_atom_site_aniso_U_13
_atom_site_aniso_U_12
Rh1 0.01684(10) 0.01902(11) 0.01232(9) -0.00004(7) 0.00193(7) 0.00116(8)
Al1 0.0171(4) 0.0209(4) 0.0127(4) 0.0001(3) 0.0019(3) 0.0016(3)
Cl1 0.0309(4) 0.0226(3) 0.0153(3) 0.0029(2) 0.0017(3) 0.0047(3)
Cl2 0.0204(3) 0.0211(3) 0.0195(3) 0.0005(2) 0.0041(2) -0.0014(2)
Cl3 0.0243(3) 0.0237(3) 0.0256(3) 0.0019(3) 0.0068(3) -0.0028(3)
P1 0.0180(3) 0.0197(3) 0.0144(3) -0.0002(2) 0.0043(3) 0.0013(3)
P2 0.0192(3) 0.0200(3) 0.0121(3) -0.0007(2) 0.0014(2) 0.0019(3)
N1 0.0183(11) 0.0196(11) 0.0143(10) 0.0002(8) 0.0029(9) -0.0009(9)
N2 0.0167(10) 0.0195(11) 0.0137(10) -0.0006(8) 0.0005(8) -0.0001(9)
N3 0.0168(10) 0.0211(11) 0.0140(10) -0.0012(8) 0.0022(8) -0.0008(9)
C1 0.0176(12) 0.0192(13) 0.0155(12) -0.0040(10) -0.0019(10) 0.0006(10)
C2 0.0215(13) 0.0304(15) 0.0159(12) -0.0016(11) 0.0058(11) 0.0009(11)
C3 0.0318(16) 0.0285(15) 0.0135(12) -0.0006(11) 0.0065(11) -0.0014(12)
C4 0.0236(14) 0.0229(14) 0.0146(12) 0.0003(10) 0.0011(10) -0.0019(11)
C5 0.0181(12) 0.0180(12) 0.0150(12) 0.0000(9) 0.0014(10) -0.0018(10)
C6 0.0177(12) 0.0180(12) 0.0148(12) 0.0003(9) 0.0018(10) -0.0016(10)
C7 0.0198(13) 0.0245(14) 0.0167(12) 0.0020(10) -0.0012(10) -0.0023(11)
C8 0.0194(13) 0.0260(15) 0.0199(13) 0.0025(11) -0.0025(11) 0.0011(11)
C9 0.0166(12) 0.0232(14) 0.0227(13) 0.0007(11) 0.0032(11) 0.0016(10)
C10 0.0166(12) 0.0210(13) 0.0169(12) 0.0006(10) 0.0029(10) -0.0006(10)
C11 0.0168(12) 0.0212(13) 0.0189(12) 0.0014(10) 0.0048(10) 0.0000(10)
C12 0.0193(13) 0.0251(14) 0.0201(13) -0.0015(11) 0.0065(11) 0.0019(11)
C13 0.0247(14) 0.0279(15) 0.0207(13) -0.0026(11) 0.0085(11) 0.0015(12)
C14 0.0233(14) 0.0299(15) 0.0169(13) -0.0014(11) 0.0048(11) 0.0029(12)
C15 0.0180(12) 0.0205(13) 0.0152(12) -0.0013(10) 0.0031(10) -0.0007(10)
C16 0.0210(13) 0.0210(13) 0.0166(12) -0.0018(10) 0.0019(10) 0.0012(10)
C17 0.0254(14) 0.0260(15) 0.0160(12) 0.0007(11) 0.0029(11) 0.0010(11)
C18 0.0363(17) 0.0263(15) 0.0211(14) 0.0030(12) 0.0037(13) -0.0042(13)
C19 0.045(2) 0.0214(15) 0.0276(16) -0.0021(12) 0.0029(15) 0.0009(14)
C20 0.045(2) 0.0304(17) 0.0340(18) -0.0067(14) 0.0143(16) 0.0065(15)
C21 0.0327(16) 0.0290(16) 0.0288(16) -0.0042(13) 0.0137(14) 0.0009(13)
C22 0.0191(13) 0.0271(14) 0.0182(13) -0.0001(11) 0.0060(10) -0.0002(11)
C23 0.0224(14) 0.0307(16) 0.0242(14) 0.0020(12) 0.0066(12) 0.0022(12)
C24 0.0205(14) 0.048(2) 0.0312(17) 0.0053(15) 0.0070(13) 0.0035(14)
C25 0.0229(16) 0.056(2) 0.0370(19) 0.0081(17) 0.0108(14) -0.0036(15)
C26 0.0316(17) 0.047(2) 0.0325(18) 0.0119(15) 0.0118(14) -0.0046(15)
C27 0.0236(15) 0.0356(17) 0.0237(15) 0.0062(13) 0.0040(12) 0.0006(13)
C28 0.0289(15) 0.0245(14) 0.0152(12) 0.0029(10) 0.0063(11) 0.0067(12)
C29 0.052(2) 0.0254(16) 0.0185(14) 0.0022(12) 0.0107(14) 0.0084(14)
C30 0.078(3) 0.0335(19) 0.0239(16) 0.0056(14) 0.0241(19) 0.0174(19)
C31 0.064(3) 0.037(2) 0.047(2) 0.0153(17) 0.039(2) 0.0187(19)
C32 0.039(2) 0.040(2) 0.046(2) 0.0087(17) 0.0218(17) 0.0006(16)
C33 0.0328(17) 0.0361(18) 0.0295(16) 0.0062(14) 0.0108(14) -0.0013(14)
C34 0.0187(13) 0.0251(14) 0.0159(12) -0.0058(10) 0.0010(10) 0.0014(11)
C35 0.0221(15) 0.0291(16) 0.0335(17) -0.0058(13) -0.0056(13) 0.0064(12)
C36 0.0220(16) 0.044(2) 0.040(2) -0.0104(16) -0.0071(14) 0.0040(15)
C37 0.0286(17) 0.044(2) 0.0375(19) -0.0122(16) 0.0034(15) -0.0079(15)
C38 0.0347(17) 0.0281(16) 0.0310(17) -0.0035(13) 0.0080(14) -0.0057(14)
C39 0.0230(14) 0.0269(15) 0.0200(13) 0.0012(11) 0.0037(11) 0.0008(11)
Cl4 0.0304(4) 0.0351(4) 0.0322(4) -0.0005(3) 0.0104(3) -0.0001(3)
C40 0.047(2) 0.054(3) 0.038(2) 0.0065(18) 0.0148(18) 0.0126(19)
O1 0.0576(19) 0.074(2) 0.0325(15) 0.0037(15) 0.0086(14) 0.0163(17)
N4 0.051(2) 0.050(2) 0.0364(17) 0.0088(15) 0.0182(16) 0.0097(16)
C41 0.101(4) 0.056(3) 0.049(3) 0.014(2) 0.033(3) 0.008(3)
C42 0.079(3) 0.059(3) 0.042(2) 0.001(2) 0.029(2) -0.002(3)
C43 0.047(2) 0.046(2) 0.057(3) 0.010(2) 0.015(2) 0.0004(19)
O2 0.061(2) 0.088(3) 0.086(3) 0.033(2) 0.025(2) 0.028(2)
N5 0.0368(17) 0.051(2) 0.047(2) 0.0031(16) 0.0126(15) -0.0054(15)
C44 0.040(2) 0.082(4) 0.085(4) 0.032(3) 0.011(3) -0.008(2)
C45 0.041(2) 0.072(3) 0.053(3) -0.016(2) 0.015(2) -0.022(2)
C46 0.048(3) 0.150(6) 0.051(3) -0.046(3) 0.023(2) -0.020(3)
O3 0.0577(19) 0.0546(19) 0.0364(15) -0.0073(13) 0.0112(14) -0.0041(15)
C47 0.044(2) 0.046(2) 0.056(3) 0.001(2) 0.016(2) 0.0015(19)
O4 0.0379(14) 0.0395(14) 0.0296(12) 0.0035(11) 0.0074(11) 0.0011(11)

loop_
_atom_type_symbol
_atom_type_description
_atom_type_scat_dispersion_real
_atom_type_scat_dispersion_imag
_atom_type_scat_source
C C 0.0033 0.0016 'International Tables Vol C Tables 4.2.6.8 and 6.1.1.4'
H H 0.0000 0.0000 'International Tables Vol C Tables 4.2.6.8 and 6.1.1.4'
N N 0.0061 0.0033 'International Tables Vol C Tables 4.2.6.8 and 6.1.1.4'
P P 0.1023 0.0942 'International Tables Vol C Tables 4.2.6.8 and 6.1.1.4'
Al Al 0.0645 0.0514 'International Tables Vol C Tables 4.2.6.8 and 6.1.1.4'
Cl Cl 0.1484 0.1585 'International Tables Vol C Tables 4.2.6.8 and 6.1.1.4'
Rh Rh -1.1178 0.9187 'International Tables Vol C Tables 4.2.6.8 and 6.1.1.4'
O O 0.0106 0.0060 'International Tables Vol C Tables 4.2.6.8 and 6.1.1.4'

loop_
_geom_angle_atom_site_label_1
_geom_angle_atom_site_label_2
_geom_angle_atom_site_label_3
_geom_angle
_geom_angle_site_symmetry_1
_geom_angle_site_symmetry_3
_geom_angle_publ_flag
P1 Rh1 P2 175.85(3) . . ?
P1 Rh1 Cl1 89.96(3) . . ?
P2 Rh1 Cl1 92.85(3) . . ?
P1 Rh1 Cl2 89.59(3) . . ?
P2 Rh1 Cl2 88.01(3) . . ?
Cl1 Rh1 Cl2 172.71(3) . . ?
P1 Rh1 Al1 87.22(3) . . ?
P2 Rh1 Al1 88.65(3) . . ?
Cl1 Rh1 Al1 126.67(3) . . ?
Cl2 Rh1 Al1 60.56(3) . . ?
N2 Al1 N1 78.44(10) . . ?
N2 Al1 N3 77.85(10) . . ?
N1 Al1 N3 152.03(10) . . ?
N2 Al1 Cl3 94.79(8) . . ?
N1 Al1 Cl3 97.83(8) . . ?
N3 Al1 Cl3 98.73(8) . . ?
N2 Al1 Cl2 102.92(8) . . ?
N1 Al1 Cl2 84.33(7) . . ?
N3 Al1 Cl2 86.71(7) . . ?
Cl3 Al1 Cl2 162.21(5) . . ?
N2 Al1 Rh1 161.17(8) . . ?
N1 Al1 Rh1 98.99(7) . . ?
N3 Al1 Rh1 98.66(7) . . ?
Cl3 Al1 Rh1 104.03(4) . . ?
Cl2 Al1 Rh1 58.27(3) . . ?
Rh1 Cl2 Al1 61.17(3) . . ?
C22 P1 C16 106.08(14) . . ?
C22 P1 C1 105.60(14) . . ?
C16 P1 C1 99.97(13) . . ?
C22 P1 Rh1 110.55(10) . . ?
C16 P1 Rh1 121.81(10) . . ?
C1 P1 Rh1 111.34(9) . . ?
C34 P2 C28 107.15(14) . . ?
C34 P2 C15 103.08(13) . . ?
C28 P2 C15 98.40(13) . . ?
C34 P2 Rh1 113.40(10) . . ?
C28 P2 Rh1 121.20(10) . . ?
C15 P2 Rh1 111.24(9) . . ?
C1 N1 C5 120.3(2) . . ?
C1 N1 Al1 124.11(19) . . ?
C5 N1 Al1 115.58(19) . . ?
C10 N2 C6 121.5(2) . . ?
C10 N2 Al1 119.04(18) . . ?
C6 N2 Al1 118.60(19) . . ?
C15 N3 C11 119.7(2) . . ?
C15 N3 Al1 124.83(19) . . ?
C11 N3 Al1 115.48(18) . . ?
N1 C1 C2 120.7(3) . . ?
N1 C1 P1 115.2(2) . . ?
C2 C1 P1 124.1(2) . . ?
C3 C2 C1 118.7(3) . . ?
C3 C2 H1 120.6 . . ?
C1 C2 H1 120.6 . . ?
C4 C3 C2 120.0(3) . . ?
C4 C3 H2 120.0 . . ?
C2 C3 H2 120.0 . . ?
C3 C4 C5 118.7(3) . . ?
C3 C4 H3 120.6 . . ?
C5 C4 H3 120.6 . . ?
N1 C5 C4 121.6(3) . . ?
N1 C5 C6 113.3(2) . . ?
C4 C5 C6 125.0(3) . . ?
N2 C6 C7 120.2(3) . . ?
N2 C6 C5 112.7(2) . . ?
C7 C6 C5 127.1(3) . . ?
C8 C7 C6 118.6(3) . . ?
C8 C7 H4 120.7 . . ?
C6 C7 H4 120.7 . . ?
C7 C8 C9 120.8(3) . . ?
C7 C8 H5 119.6 . . ?
C9 C8 H5 119.6 . . ?
C10 C9 C8 117.5(3) . . ?
C10 C9 H6 121.3 . . ?
C8 C9 H6 121.3 . . ?
N2 C10 C9 121.3(3) . . ?
N2 C10 C11 112.4(2) . . ?
C9 C10 C11 126.2(3) . . ?
N3 C11 C12 121.8(3) . . ?
N3 C11 C10 113.0(2) . . ?
C12 C11 C10 125.0(3) . . ?
C11 C12 C13 118.6(3) . . ?
C11 C12 H7 120.7 . . ?
C13 C12 H7 120.7 . . ?
C14 C13 C12 119.3(3) . . ?
C14 C13 H8 120.3 . . ?
C12 C13 H8 120.3 . . ?
C13 C14 C15 119.3(3) . . ?
C13 C14 H9 120.3 . . ?
C15 C14 H9 120.3 . . ?
N3 C15 C14 121.1(3) . . ?
N3 C15 P2 115.7(2) . . ?
C14 C15 P2 123.2(2) . . ?
C17 C16 C21 119.7(3) . . ?
C17 C16 P1 119.0(2) . . ?
C21 C16 P1 121.1(2) . . ?
C16 C17 C18 119.7(3) . . ?
C16 C17 H10 120.2 . . ?
C18 C17 H10 120.2 . . ?
C19 C18 C17 120.7(3) . . ?
C19 C18 H11 119.7 . . ?
C17 C18 H11 119.7 . . ?
C18 C19 C20 119.9(3) . . ?
C18 C19 H12 120.0 . . ?
C20 C19 H12 120.0 . . ?
C19 C20 C21 119.9(3) . . ?
C19 C20 H13 120.0 . . ?
C21 C20 H13 120.0 . . ?
C16 C21 C20 120.0(3) . . ?
C16 C21 H14 120.0 . . ?
C20 C21 H14 120.0 . . ?
C27 C22 C23 119.7(3) . . ?
C27 C22 P1 123.0(2) . . ?
C23 C22 P1 116.8(2) . . ?
C24 C23 C22 119.8(3) . . ?
C24 C23 H15 120.1 . . ?
C22 C23 H15 120.1 . . ?
C23 C24 C25 119.9(3) . . ?
C23 C24 H16 120.1 . . ?
C25 C24 H16 120.1 . . ?
C26 C25 C24 120.4(3) . . ?
C26 C25 H17 119.8 . . ?
C24 C25 H17 119.8 . . ?
C25 C26 C27 120.3(3) . . ?
C25 C26 H18 119.8 . . ?
C27 C26 H18 119.8 . . ?
C26 C27 C22 119.9(3) . . ?
C26 C27 H19 120.1 . . ?
C22 C27 H19 120.1 . . ?
C33 C28 C29 119.4(3) . . ?
C33 C28 P2 115.5(2) . . ?
C29 C28 P2 124.8(3) . . ?
C30 C29 C28 119.2(4) . . ?
C30 C29 H20 120.4 . . ?
C28 C29 H20 120.4 . . ?
C31 C30 C29 120.7(4) . . ?
C31 C30 H21 119.6 . . ?
C29 C30 H21 119.6 . . ?
C30 C31 C32 120.4(4) . . ?
C30 C31 H22 119.8 . . ?
C32 C31 H22 119.8 . . ?
C33 C32 C31 119.9(4) . . ?
C33 C32 H23 120.1 . . ?
C31 C32 H23 120.1 . . ?
C32 C33 C28 120.4(3) . . ?
C32 C33 H24 119.8 . . ?
C28 C33 H24 119.8 . . ?
C39 C34 C35 119.4(3) . . ?
C39 C34 P2 122.3(2) . . ?
C35 C34 P2 118.1(2) . . ?
C36 C35 C34 120.3(3) . . ?
C36 C35 H25 119.8 . . ?
C34 C35 H25 119.8 . . ?
C37 C36 C35 120.1(3) . . ?
C37 C36 H26 120.0 . . ?
C35 C36 H26 120.0 . . ?
C36 C37 C38 120.0(3) . . ?
C36 C37 H27 120.0 . . ?
C38 C37 H27 120.0 . . ?
C39 C38 C37 120.2(3) . . ?
C39 C38 H28 119.9 . . ?
C37 C38 H28 119.9 . . ?
C38 C39 C34 120.0(3) . . ?
C38 C39 H29 120.0 . . ?
C34 C39 H29 120.0 . . ?
O1 C40 N4 125.8(4) . . ?
O1 C40 H30 117.1 . . ?
N4 C40 H30 117.1 . . ?
C40 N4 C41 120.9(4) . . ?
C40 N4 C42 122.0(4) . . ?
C41 N4 C42 117.1(4) . . ?
N4 C41 H31 109.5 . . ?
N4 C41 H32 109.5 . . ?
H31 C41 H32 109.5 . . ?
N4 C41 H33 109.5 . . ?
H31 C41 H33 109.5 . . ?
H32 C41 H33 109.5 . . ?
N4 C42 H34 109.5 . . ?
N4 C42 H35 109.5 . . ?
H34 C42 H35 109.5 . . ?
N4 C42 H36 109.5 . . ?
H34 C42 H36 109.5 . . ?
H35 C42 H36 109.5 . . ?
O2 C43 N5 125.5(5) . . ?
O2 C43 H37 117.3 . . ?
N5 C43 H37 117.3 . . ?
C43 N5 C44 121.9(4) . . ?
C43 N5 C45 121.3(4) . . ?
C44 N5 C45 116.8(4) . . ?
N5 C44 H38 109.5 . . ?
N5 C44 H39 109.5 . . ?
H38 C44 H39 109.5 . . ?
N5 C44 H40 109.5 . . ?
H38 C44 H40 109.5 . . ?
H39 C44 H40 109.5 . . ?
N5 C45 H41 109.5 . . ?
N5 C45 H42 109.5 . . ?
H41 C45 H42 109.5 . . ?
N5 C45 H43 109.5 . . ?
H41 C45 H43 109.5 . . ?
H42 C45 H43 109.5 . . ?
O3 C46 H44 109.5 . . ?
O3 C46 H45 109.5 . . ?
H44 C46 H45 109.5 . . ?
O3 C46 H46 109.5 . . ?
H44 C46 H46 109.5 . . ?
H45 C46 H46 109.5 . . ?
C46 O3 H50 109.5 . . ?
O4 C47 H47 109.5 . . ?
O4 C47 H48 109.5 . . ?
H47 C47 H48 109.5 . . ?
O4 C47 H49 109.5 . . ?
H47 C47 H49 109.5 . . ?
H48 C47 H49 109.5 . . ?
C47 O4 H51 109.5 . . ?

loop_
_geom_bond_atom_site_label_1
_geom_bond_atom_site_label_2
_geom_bond_distance
_geom_bond_site_symmetry_2
_geom_bond_publ_flag
Rh1 P1 2.3004(7) . ?
Rh1 P2 2.3048(7) . ?
Rh1 Cl1 2.3060(7) . ?
Rh1 Cl2 2.3523(7) . ?
Rh1 Al1 2.4230(8) . ?
Al1 N2 1.957(2) . ?
Al1 N1 2.035(2) . ?
Al1 N3 2.039(2) . ?
Al1 Cl3 2.1946(11) . ?
Al1 Cl2 2.4086(11) . ?
P1 C22 1.809(3) . ?
P1 C16 1.822(3) . ?
P1 C1 1.838(3) . ?
P2 C34 1.813(3) . ?
P2 C28 1.820(3) . ?
P2 C15 1.840(3) . ?
N1 C1 1.336(4) . ?
N1 C5 1.354(3) . ?
N2 C10 1.338(4) . ?
N2 C6 1.345(3) . ?
N3 C15 1.342(3) . ?
N3 C11 1.356(4) . ?
C1 C2 1.404(4) . ?
C2 C3 1.391(4) . ?
C2 H1 0.9500 . ?
C3 C4 1.375(4) . ?
C3 H2 0.9500 . ?
C4 C5 1.385(4) . ?
C4 H3 0.9500 . ?
C5 C6 1.465(4) . ?
C6 C7 1.387(4) . ?
C7 C8 1.385(4) . ?
C7 H4 0.9500 . ?
C8 C9 1.394(4) . ?
C8 H5 0.9500 . ?
C9 C10 1.386(4) . ?
C9 H6 0.9500 . ?
C10 C11 1.471(4) . ?
C11 C12 1.379(4) . ?
C12 C13 1.394(4) . ?
C12 H7 0.9500 . ?
C13 C14 1.386(4) . ?
C13 H8 0.9500 . ?
C14 C15 1.389(4) . ?
C14 H9 0.9500 . ?
C16 C17 1.389(4) . ?
C16 C21 1.394(4) . ?
C17 C18 1.390(4) . ?
C17 H10 0.9500 . ?
C18 C19 1.380(5) . ?
C18 H11 0.9500 . ?
C19 C20 1.384(5) . ?
C19 H12 0.9500 . ?
C20 C21 1.396(5) . ?
C20 H13 0.9500 . ?
C21 H14 0.9500 . ?
C22 C27 1.393(4) . ?
C22 C23 1.403(4) . ?
C23 C24 1.387(4) . ?
C23 H15 0.9500 . ?
C24 C25 1.390(5) . ?
C24 H16 0.9500 . ?
C25 C26 1.381(5) . ?
C25 H17 0.9500 . ?
C26 C27 1.387(5) . ?
C26 H18 0.9500 . ?
C27 H19 0.9500 . ?
C28 C33 1.391(5) . ?
C28 C29 1.400(4) . ?
C29 C30 1.383(5) . ?
C29 H20 0.9500 . ?
C30 C31 1.372(6) . ?
C30 H21 0.9500 . ?
C31 C32 1.379(6) . ?
C31 H22 0.9500 . ?
C32 C33 1.378(5) . ?
C32 H23 0.9500 . ?
C33 H24 0.9500 . ?
C34 C39 1.392(4) . ?
C34 C35 1.397(4) . ?
C35 C36 1.384(5) . ?
C35 H25 0.9500 . ?
C36 C37 1.383(6) . ?
C36 H26 0.9500 . ?
C37 C38 1.389(5) . ?
C37 H27 0.9500 . ?
C38 C39 1.386(4) . ?
C38 H28 0.9500 . ?
C39 H29 0.9500 . ?
C40 O1 1.219(5) . ?
C40 N4 1.330(6) . ?
C40 H30 0.9500 . ?
N4 C41 1.437(6) . ?
N4 C42 1.443(5) . ?
C41 H31 0.9800 . ?
C41 H32 0.9800 . ?
C41 H33 0.9800 . ?
C42 H34 0.9800 . ?
C42 H35 0.9800 . ?
C42 H36 0.9800 . ?
C43 O2 1.221(5) . ?
C43 N5 1.317(6) . ?
C43 H37 0.9500 . ?
N5 C44 1.405(6) . ?
N5 C45 1.434(5) . ?
C44 H38 0.9800 . ?
C44 H39 0.9800 . ?
C44 H40 0.9800 . ?
C45 H41 0.9800 . ?
C45 H42 0.9800 . ?
C45 H43 0.9800 . ?
C46 O3 1.390(6) . ?
C46 H44 0.9800 . ?
C46 H45 0.9800 . ?
C46 H46 0.9800 . ?
O3 H50 0.8400 . ?
C47 O4 1.432(5) . ?
C47 H47 0.9800 . ?
C47 H48 0.9800 . ?
C47 H49 0.9800 . ?
O4 H51 0.8400 . ?

loop_
_geom_torsion_atom_site_label_1
_geom_torsion_atom_site_label_2
_geom_torsion_atom_site_label_3
_geom_torsion_atom_site_label_4
_geom_torsion
_geom_torsion_site_symmetry_1
_geom_torsion_site_symmetry_2
_geom_torsion_site_symmetry_3
_geom_torsion_site_symmetry_4
_geom_torsion_publ_flag
C5 N1 C1 C2 1.4(4) . . . . ?
Al1 N1 C1 C2 179.5(2) . . . . ?
C5 N1 C1 P1 -179.7(2) . . . . ?
Al1 N1 C1 P1 -1.6(3) . . . . ?
C22 P1 C1 N1 134.3(2) . . . . ?
C16 P1 C1 N1 -115.7(2) . . . . ?
Rh1 P1 C1 N1 14.3(2) . . . . ?
C22 P1 C1 C2 -46.8(3) . . . . ?
C16 P1 C1 C2 63.2(3) . . . . ?
Rh1 P1 C1 C2 -166.8(2) . . . . ?
N1 C1 C2 C3 -1.0(4) . . . . ?
P1 C1 C2 C3 -179.8(2) . . . . ?
C1 C2 C3 C4 -0.4(5) . . . . ?
C2 C3 C4 C5 1.4(5) . . . . ?
C1 N1 C5 C4 -0.4(4) . . . . ?
Al1 N1 C5 C4 -178.7(2) . . . . ?
C1 N1 C5 C6 176.5(2) . . . . ?
Al1 N1 C5 C6 -1.8(3) . . . . ?
C3 C4 C5 N1 -1.0(4) . . . . ?
C3 C4 C5 C6 -177.5(3) . . . . ?
C10 N2 C6 C7 1.8(4) . . . . ?
Al1 N2 C6 C7 -167.7(2) . . . . ?
C10 N2 C6 C5 -177.6(2) . . . . ?
Al1 N2 C6 C5 13.0(3) . . . . ?
N1 C5 C6 N2 -6.8(3) . . . . ?
C4 C5 C6 N2 170.0(3) . . . . ?
N1 C5 C6 C7 174.0(3) . . . . ?
C4 C5 C6 C7 -9.3(5) . . . . ?
N2 C6 C7 C8 -0.9(4) . . . . ?
C5 C6 C7 C8 178.3(3) . . . . ?
C6 C7 C8 C9 -0.7(4) . . . . ?
C7 C8 C9 C10 1.4(4) . . . . ?
C6 N2 C10 C9 -1.0(4) . . . . ?
Al1 N2 C10 C9 168.4(2) . . . . ?
C6 N2 C10 C11 176.3(2) . . . . ?
Al1 N2 C10 C11 -14.3(3) . . . . ?
C8 C9 C10 N2 -0.6(4) . . . . ?
C8 C9 C10 C11 -177.5(3) . . . . ?
C15 N3 C11 C12 2.8(4) . . . . ?
Al1 N3 C11 C12 -177.1(2) . . . . ?
C15 N3 C11 C10 -172.8(2) . . . . ?
Al1 N3 C11 C10 7.4(3) . . . . ?
N2 C10 C11 N3 3.9(3) . . . . ?
C9 C10 C11 N3 -179.0(3) . . . . ?
N2 C10 C11 C12 -171.5(3) . . . . ?
C9 C10 C11 C12 5.6(5) . . . . ?
N3 C11 C12 C13 -2.1(4) . . . . ?
C10 C11 C12 C13 172.9(3) . . . . ?
C11 C12 C13 C14 0.0(5) . . . . ?
C12 C13 C14 C15 1.5(5) . . . . ?
C11 N3 C15 C14 -1.2(4) . . . . ?
Al1 N3 C15 C14 178.7(2) . . . . ?
C11 N3 C15 P2 178.7(2) . . . . ?
Al1 N3 C15 P2 -1.4(3) . . . . ?
C13 C14 C15 N3 -0.9(5) . . . . ?
C13 C14 C15 P2 179.2(2) . . . . ?
C34 P2 C15 N3 -128.0(2) . . . . ?
C28 P2 C15 N3 122.1(2) . . . . ?
Rh1 P2 C15 N3 -6.2(2) . . . . ?
C34 P2 C15 C14 51.9(3) . . . . ?
C28 P2 C15 C14 -58.0(3) . . . . ?
Rh1 P2 C15 C14 173.7(2) . . . . ?
C22 P1 C16 C17 -158.1(2) . . . . ?
C1 P1 C16 C17 92.3(2) . . . . ?
Rh1 P1 C16 C17 -30.6(3) . . . . ?
C22 P1 C16 C21 26.3(3) . . . . ?
C1 P1 C16 C21 -83.2(3) . . . . ?
Rh1 P1 C16 C21 153.8(2) . . . . ?
C21 C16 C17 C18 -1.7(4) . . . . ?
P1 C16 C17 C18 -177.3(2) . . . . ?
C16 C17 C18 C19 0.5(5) . . . . ?
C17 C18 C19 C20 1.1(5) . . . . ?
C18 C19 C20 C21 -1.6(5) . . . . ?
C17 C16 C21 C20 1.2(5) . . . . ?
P1 C16 C21 C20 176.7(3) . . . . ?
C19 C20 C21 C16 0.4(5) . . . . ?
C16 P1 C22 C27 -129.3(3) . . . . ?
C1 P1 C22 C27 -23.8(3) . . . . ?
Rh1 P1 C22 C27 96.7(3) . . . . ?
C16 P1 C22 C23 58.8(3) . . . . ?
C1 P1 C22 C23 164.3(2) . . . . ?
Rh1 P1 C22 C23 -75.2(2) . . . . ?
C27 C22 C23 C24 0.9(5) . . . . ?
P1 C22 C23 C24 173.1(3) . . . . ?
C22 C23 C24 C25 -0.1(5) . . . . ?
C23 C24 C25 C26 -0.5(6) . . . . ?
C24 C25 C26 C27 0.2(6) . . . . ?
C25 C26 C27 C22 0.6(6) . . . . ?
C23 C22 C27 C26 -1.2(5) . . . . ?
P1 C22 C27 C26 -172.9(3) . . . . ?
C34 P2 C28 C33 -179.8(2) . . . . ?
C15 P2 C28 C33 -73.3(3) . . . . ?
Rh1 P2 C28 C33 47.9(3) . . . . ?
C34 P2 C28 C29 -5.3(3) . . . . ?
C15 P2 C28 C29 101.2(3) . . . . ?
Rh1 P2 C28 C29 -137.6(3) . . . . ?
C33 C28 C29 C30 -0.1(5) . . . . ?
P2 C28 C29 C30 -174.4(3) . . . . ?
C28 C29 C30 C31 0.9(6) . . . . ?
C29 C30 C31 C32 -1.2(6) . . . . ?
C30 C31 C32 C33 0.6(6) . . . . ?
C31 C32 C33 C28 0.2(6) . . . . ?
C29 C28 C33 C32 -0.5(5) . . . . ?
P2 C28 C33 C32 174.4(3) . . . . ?
C28 P2 C34 C39 129.3(3) . . . . ?
C15 P2 C34 C39 26.1(3) . . . . ?
Rh1 P2 C34 C39 -94.3(3) . . . . ?
C28 P2 C34 C35 -55.7(3) . . . . ?
C15 P2 C34 C35 -158.9(3) . . . . ?
Rh1 P2 C34 C35 80.7(3) . . . . ?
C39 C34 C35 C36 -0.9(5) . . . . ?
P2 C34 C35 C36 -176.0(3) . . . . ?
C34 C35 C36 C37 0.8(6) . . . . ?
C35 C36 C37 C38 -0.5(6) . . . . ?
C36 C37 C38 C39 0.3(6) . . . . ?
C37 C38 C39 C34 -0.4(5) . . . . ?
C35 C34 C39 C38 0.7(5) . . . . ?
P2 C34 C39 C38 175.6(2) . . . . ?
O1 C40 N4 C41 1.0(7) . . . . ?
O1 C40 N4 C42 -177.1(5) . . . . ?
O2 C43 N5 C44 179.0(5) . . . . ?
O2 C43 N5 C45 -0.1(8) . . . . ?
